data_2229945
loop_
_publ_author_name
'Song, Xian-Wang'
'Xue, Rui-Ting'
'Chen, Shou-Gang'
'Yin, Yan-Sheng'

_publ_section_title
;
 Bis(4-acetylanilinium) hexachloridostannate(IV)
;
_journal_coeditor_code CI5184
_journal_issue 5
_journal_name_full 'Acta Crystallographica Section E'
_journal_page_first m653
_journal_paper_doi 10.1107/S1600536811015546
_journal_volume 67
_journal_year 2011
_chemical_formula_iupac '(C8 H10 N O)2 [Sn Cl6]'
_chemical_formula_moiety '2(C8 H10 N O +), Cl6 Sn1 2-'
_chemical_formula_sum 'C16 H20 Cl6 N2 O2 Sn'
_chemical_formula_weight 603.73
_chemical_name_systematic
;
Bis(4-acetylanilinium) hexachloridostannate(IV)
;
_space_group_IT_number 14
_symmetry_cell_setting monoclinic
_symmetry_space_group_name_Hall '-P 2ybc'
_symmetry_space_group_name_H-M 'P 1 21/c 1'
_atom_sites_solution_hydrogens geom
_atom_sites_solution_primary direct
_atom_sites_solution_secondary difmap
_cell_angle_alpha 90.00
_cell_angle_beta 93.9910(10)
_cell_angle_gamma 90.00
_cell_formula_units_Z 4
_cell_length_a 7.2540(8)
_cell_length_b 12.6481(13)
_cell_length_c 24.438(2)
_cell_measurement_reflns_used 3529
_cell_measurement_temperature 298(2)
_cell_measurement_theta_max 27.344
_cell_measurement_theta_min 2.506
_cell_volume 2236.7(4)
_computing_cell_refinement 'SAINT (Bruker, 1997)'
_computing_data_collection 'SMART (Bruker, 1997)'
_computing_data_reduction 'SAINT (Bruker, 1997)'
_computing_molecular_graphics 'XP in SHELXTL (Sheldrick, 2008)'
_computing_publication_material 'SHELXL97 (Sheldrick, 2008)'
_computing_structure_refinement 'SHELXL97 (Sheldrick, 2008)'
_computing_structure_solution 'SHELXS97 (Sheldrick, 2008)'
_diffrn_ambient_temperature 298(2)
_diffrn_measured_fraction_theta_full 0.996
_diffrn_measured_fraction_theta_max 0.996
_diffrn_measurement_device_type 'Bruker SMART CCD area-detector'
_diffrn_measurement_method '\f and \w'
_diffrn_radiation_monochromator graphite
_diffrn_radiation_source 'fine-focus sealed tube'
_diffrn_radiation_type MoK\a
_diffrn_radiation_wavelength 0.71073
_diffrn_reflns_av_R_equivalents 0.0579
_diffrn_reflns_av_sigmaI/netI 0.0656
_diffrn_reflns_limit_h_max 8
_diffrn_reflns_limit_h_min -8
_diffrn_reflns_limit_k_max 14
_diffrn_reflns_limit_k_min -15
_diffrn_reflns_limit_l_max 29
_diffrn_reflns_limit_l_min -23
_diffrn_reflns_number 10422
_diffrn_reflns_theta_full 25.02
_diffrn_reflns_theta_max 25.02
_diffrn_reflns_theta_min 1.67
_diffrn_standards_number 0
_exptl_absorpt_coefficient_mu 1.874
_exptl_absorpt_correction_T_max 0.4996
_exptl_absorpt_correction_T_min 0.4666
_exptl_absorpt_correction_type multi-scan
_exptl_absorpt_process_details '(SADABS; Sheldrick, 1996)'
_exptl_crystal_colour yellow
_exptl_crystal_density_diffrn 1.793
_exptl_crystal_density_method 'not measured'
_exptl_crystal_description Block
_exptl_crystal_F_000 1192
_exptl_crystal_size_max 0.48
_exptl_crystal_size_mid 0.44
_exptl_crystal_size_min 0.43
_refine_diff_density_max 0.839
_refine_diff_density_min -0.834
_refine_ls_extinction_method none
_refine_ls_goodness_of_fit_ref 1.004
_refine_ls_hydrogen_treatment constr
_refine_ls_matrix_type full
_refine_ls_number_parameters 248
_refine_ls_number_reflns 3929
_refine_ls_number_restraints 0
_refine_ls_restrained_S_all 1.004
_refine_ls_R_factor_all 0.0646
_refine_ls_R_factor_gt 0.0440
_refine_ls_shift/su_max 0.001
_refine_ls_shift/su_mean 0.000
_refine_ls_structure_factor_coef Fsqd
_refine_ls_weighting_details 'calc w=1/[\s^2^(Fo^2^)+(0.0414P)^2^+4.9089P] where P=(Fo^2^+2Fc^2^)/3'
_refine_ls_weighting_scheme calc
_refine_ls_wR_factor_gt 0.0997
_refine_ls_wR_factor_ref 0.1118
_reflns_number_gt 2996
_reflns_number_total 3929
_reflns_threshold_expression I>2\s(I)
_cod_data_source_file ci5184.cif
_cod_data_source_block I
_cod_original_sg_symbol_H-M 'P 21/c'
_cod_database_code 2229945
_cod_database_fobs_code 2229945

loop_
_symmetry_equiv_pos_as_xyz
'x, y, z'
'-x, y+1/2, -z+1/2'
'-x, -y, -z'
'x, -y-1/2, z-1/2'

loop_
_atom_site_type_symbol
_atom_site_label
_atom_site_fract_x
_atom_site_fract_y
_atom_site_fract_z
_atom_site_U_iso_or_equiv
_atom_site_adp_type
_atom_site_calc_flag
_atom_site_refinement_flags
_atom_site_occupancy
_atom_site_symmetry_multiplicity
_atom_site_disorder_assembly
_atom_site_disorder_group
Sn Sn1 0.26788(5) 0.33553(3) 0.392680(15) 0.02996(14) Uani d . 1 1 . .
Cl Cl1 0.2381(3) 0.19836(12) 0.46029(6) 0.0541(5) Uani d . 1 1 . .
Cl Cl2 0.2941(3) 0.47370(13) 0.32429(7) 0.0631(5) Uani d . 1 1 . .
Cl Cl3 0.0010(2) 0.26670(12) 0.33926(7) 0.0492(4) Uani d . 1 1 . .
Cl Cl4 0.4656(3) 0.22042(16) 0.34441(7) 0.0645(5) Uani d . 1 1 . .
Cl Cl5 0.5344(3) 0.40331(15) 0.44385(9) 0.0763(6) Uani d . 1 1 . .
Cl Cl6 0.0643(3) 0.44692(15) 0.43985(8) 0.0706(6) Uani d . 1 1 . .
N N1 0.7808(7) 0.3221(4) -0.04410(19) 0.0425(12) Uani d . 1 1 . .
H H1A 0.8949 0.3038 -0.0516 0.064 Uiso calc R 1 1 . .
H H1B 0.7532 0.3847 -0.0591 0.064 Uiso calc R 1 1 . .
H H1C 0.7011 0.2739 -0.0578 0.064 Uiso calc R 1 1 . .
N N2 0.2441(7) -0.0116(4) 0.1716(2) 0.0435(13) Uani d . 1 1 . .
H H2A 0.2336 -0.0262 0.2069 0.065 Uiso calc R 1 1 . .
H H2B 0.3501 -0.0378 0.1612 0.065 Uiso calc R 1 1 . .
H H2C 0.1501 -0.0406 0.1515 0.065 Uiso calc R 1 1 . .
O O1 0.7432(7) 0.4341(3) 0.21126(18) 0.0580(13) Uani d . 1 1 . .
O O2 0.2530(7) 0.4680(3) 0.08980(18) 0.0539(12) Uani d . 1 1 . .
C C1 0.7034(9) 0.2499(5) 0.2194(2) 0.0438(15) Uani d . 1 1 . .
H H1D 0.6742 0.2672 0.2560 0.066 Uiso calc R 1 1 . .
H H1E 0.8139 0.2079 0.2207 0.066 Uiso calc R 1 1 . .
H H1F 0.6032 0.2106 0.2015 0.066 Uiso calc R 1 1 . .
C C2 0.7326(8) 0.3483(5) 0.1884(2) 0.0367(14) Uani d . 1 1 . .
C C3 0.7471(8) 0.3413(4) 0.1275(2) 0.0311(12) Uani d . 1 1 . .
C C4 0.7306(9) 0.4318(4) 0.0953(2) 0.0418(15) Uani d . 1 1 . .
H H4 0.7124 0.4969 0.1117 0.050 Uiso calc R 1 1 . .
C C5 0.7409(9) 0.4261(4) 0.0395(2) 0.0409(15) Uani d . 1 1 . .
H H5 0.7288 0.4865 0.0179 0.049 Uiso calc R 1 1 . .
C C6 0.7697(8) 0.3287(4) 0.0163(2) 0.0323(13) Uani d . 1 1 . .
C C7 0.7890(8) 0.2386(4) 0.0465(2) 0.0357(14) Uani d . 1 1 . .
H H7 0.8114 0.1742 0.0298 0.043 Uiso calc R 1 1 . .
C C8 0.7747(8) 0.2445(4) 0.1024(2) 0.0352(13) Uani d . 1 1 . .
H H8 0.7836 0.1833 0.1235 0.042 Uiso calc R 1 1 . .
C C9 0.2098(11) 0.5103(5) 0.1816(3) 0.060(2) Uani d . 1 1 . .
H H9A 0.2172 0.5817 0.1685 0.091 Uiso calc R 1 1 . .
H H9B 0.3052 0.4986 0.2102 0.091 Uiso calc R 1 1 . .
H H9C 0.0912 0.4990 0.1957 0.091 Uiso calc R 1 1 . .
C C10 0.2339(8) 0.4365(4) 0.1361(3) 0.0367(14) Uani d . 1 1 . .
C C11 0.2402(7) 0.3190(4) 0.1471(2) 0.0291(12) Uani d . 1 1 . .
C C12 0.2097(8) 0.2773(4) 0.1983(2) 0.0334(13) Uani d . 1 1 . .
H H12 0.1874 0.3226 0.2271 0.040 Uiso calc R 1 1 . .
C C13 0.2122(8) 0.1688(4) 0.2070(2) 0.0361(13) Uani d . 1 1 . .
H H13 0.1942 0.1407 0.2414 0.043 Uiso calc R 1 1 . .
C C14 0.2417(7) 0.1046(4) 0.1635(2) 0.0309(13) Uani d . 1 1 . .
C C15 0.2731(9) 0.1431(4) 0.1123(2) 0.0393(15) Uani d . 1 1 . .
H H15 0.2941 0.0973 0.0836 0.047 Uiso calc R 1 1 . .
C C16 0.2725(8) 0.2515(4) 0.1044(2) 0.0368(14) Uani d . 1 1 . .
H H16 0.2939 0.2790 0.0701 0.044 Uiso calc R 1 1 . .

loop_
_atom_site_aniso_label
_atom_site_aniso_U_11
_atom_site_aniso_U_22
_atom_site_aniso_U_33
_atom_site_aniso_U_12
_atom_site_aniso_U_13
_atom_site_aniso_U_23
Sn1 0.0358(2) 0.0256(2) 0.0283(2) -0.00138(17) 0.00080(15) 0.00247(16)
Cl1 0.0862(13) 0.0402(9) 0.0365(9) -0.0050(8) 0.0079(8) 0.0140(7)
Cl2 0.0919(14) 0.0452(10) 0.0497(10) -0.0193(9) -0.0122(9) 0.0256(8)
Cl3 0.0447(9) 0.0490(9) 0.0523(10) -0.0104(7) -0.0098(8) -0.0073(7)
Cl4 0.0585(12) 0.0893(14) 0.0474(10) 0.0312(10) 0.0165(8) -0.0046(9)
Cl5 0.0737(14) 0.0646(12) 0.0854(15) -0.0219(10) -0.0323(11) 0.0147(10)
Cl6 0.0885(15) 0.0613(11) 0.0630(12) 0.0274(10) 0.0125(11) -0.0232(9)
N1 0.056(3) 0.042(3) 0.030(3) 0.005(2) 0.003(2) 0.001(2)
N2 0.054(3) 0.028(3) 0.049(3) -0.003(2) 0.006(3) -0.002(2)
O1 0.100(4) 0.038(3) 0.036(3) -0.001(2) 0.012(2) -0.010(2)
O2 0.086(4) 0.035(2) 0.042(3) 0.006(2) 0.013(2) 0.012(2)
C1 0.051(4) 0.050(4) 0.031(3) -0.007(3) 0.005(3) 0.001(3)
C2 0.036(3) 0.045(4) 0.029(3) 0.005(3) 0.002(3) 0.003(3)
C3 0.033(3) 0.032(3) 0.028(3) -0.002(2) -0.001(2) -0.005(2)
C4 0.066(4) 0.021(3) 0.038(4) 0.005(3) 0.005(3) -0.006(2)
C5 0.063(4) 0.024(3) 0.036(3) 0.001(3) 0.004(3) 0.000(2)
C6 0.037(3) 0.034(3) 0.025(3) 0.000(3) 0.003(2) -0.005(2)
C7 0.048(4) 0.021(3) 0.038(3) 0.003(2) 0.004(3) -0.004(2)
C8 0.043(4) 0.033(3) 0.029(3) 0.001(3) -0.002(3) 0.001(2)
C9 0.097(6) 0.025(3) 0.061(5) 0.004(3) 0.018(4) 0.006(3)
C10 0.039(4) 0.030(3) 0.040(4) 0.005(3) 0.001(3) 0.004(3)
C11 0.030(3) 0.027(3) 0.030(3) -0.001(2) 0.000(2) 0.001(2)
C12 0.042(3) 0.027(3) 0.032(3) -0.002(2) 0.006(3) -0.004(2)
C13 0.044(4) 0.034(3) 0.031(3) -0.006(3) 0.006(3) 0.001(3)
C14 0.030(3) 0.025(3) 0.038(3) -0.003(2) 0.002(3) 0.003(2)
C15 0.053(4) 0.031(3) 0.035(3) -0.002(3) 0.007(3) -0.009(2)
C16 0.049(4) 0.033(3) 0.029(3) -0.001(3) 0.006(3) 0.003(2)

loop_
_atom_type_symbol
_atom_type_description
_atom_type_scat_dispersion_real
_atom_type_scat_dispersion_imag
_atom_type_scat_source
C C 0.0033 0.0016 'International Tables Vol C Tables 4.2.6.8 and 6.1.1.4'
H H 0.0000 0.0000 'International Tables Vol C Tables 4.2.6.8 and 6.1.1.4'
O O 0.0106 0.0060 'International Tables Vol C Tables 4.2.6.8 and 6.1.1.4'
N N 0.0061 0.0033 'International Tables Vol C Tables 4.2.6.8 and 6.1.1.4'
Cl Cl 0.1484 0.1585 'International Tables Vol C Tables 4.2.6.8 and 6.1.1.4'
Sn Sn -0.6537 1.4246 'International Tables Vol C Tables 4.2.6.8 and 6.1.1.4'

loop_
_geom_angle_atom_site_label_1
_geom_angle_atom_site_label_2
_geom_angle_atom_site_label_3
_geom_angle_site_symmetry_1
_geom_angle_site_symmetry_3
_geom_angle
_geom_angle_publ_flag
Cl5 Sn1 Cl6 . . 92.32(8) ?
Cl5 Sn1 Cl4 . . 89.17(8) ?
Cl6 Sn1 Cl4 . . 178.43(8) ?
Cl5 Sn1 Cl1 . . 90.42(7) ?
Cl6 Sn1 Cl1 . . 90.34(7) ?
Cl4 Sn1 Cl1 . . 89.16(7) ?
Cl5 Sn1 Cl3 . . 178.91(8) ?
Cl6 Sn1 Cl3 . . 88.53(7) ?
Cl4 Sn1 Cl3 . . 89.98(7) ?
Cl1 Sn1 Cl3 . . 90.25(6) ?
Cl5 Sn1 Cl2 . . 90.16(7) ?
Cl6 Sn1 Cl2 . . 89.33(7) ?
Cl4 Sn1 Cl2 . . 91.16(7) ?
Cl1 Sn1 Cl2 . . 179.35(7) ?
Cl3 Sn1 Cl2 . . 89.18(6) ?
C6 N1 H1A . . 109.5 ?
C6 N1 H1B . . 109.5 ?
H1A N1 H1B . . 109.5 ?
C6 N1 H1C . . 109.5 ?
H1A N1 H1C . . 109.5 ?
H1B N1 H1C . . 109.5 ?
C14 N2 H2A . . 109.5 ?
C14 N2 H2B . . 109.5 ?
H2A N2 H2B . . 109.5 ?
C14 N2 H2C . . 109.5 ?
H2A N2 H2C . . 109.5 ?
H2B N2 H2C . . 109.5 ?
C2 C1 H1D . . 109.5 ?
C2 C1 H1E . . 109.5 ?
H1D C1 H1E . . 109.5 ?
C2 C1 H1F . . 109.5 ?
H1D C1 H1F . . 109.5 ?
H1E C1 H1F . . 109.5 ?
O1 C2 C1 . . 121.4(5) ?
O1 C2 C3 . . 120.0(5) ?
C1 C2 C3 . . 118.6(5) ?
C4 C3 C8 . . 119.0(5) ?
C4 C3 C2 . . 120.3(5) ?
C8 C3 C2 . . 120.8(5) ?
C5 C4 C3 . . 120.7(5) ?
C5 C4 H4 . . 119.6 ?
C3 C4 H4 . . 119.6 ?
C4 C5 C6 . . 118.4(5) ?
C4 C5 H5 . . 120.8 ?
C6 C5 H5 . . 120.8 ?
C7 C6 C5 . . 122.5(5) ?
C7 C6 N1 . . 118.8(5) ?
C5 C6 N1 . . 118.6(5) ?
C6 C7 C8 . . 118.7(5) ?
C6 C7 H7 . . 120.6 ?
C8 C7 H7 . . 120.6 ?
C7 C8 C3 . . 120.5(5) ?
C7 C8 H8 . . 119.7 ?
C3 C8 H8 . . 119.7 ?
C10 C9 H9A . . 109.5 ?
C10 C9 H9B . . 109.5 ?
H9A C9 H9B . . 109.5 ?
C10 C9 H9C . . 109.5 ?
H9A C9 H9C . . 109.5 ?
H9B C9 H9C . . 109.5 ?
O2 C10 C9 . . 121.4(5) ?
O2 C10 C11 . . 118.9(5) ?
C9 C10 C11 . . 119.7(5) ?
C16 C11 C12 . . 119.4(5) ?
C16 C11 C10 . . 118.7(5) ?
C12 C11 C10 . . 121.9(5) ?
C13 C12 C11 . . 120.8(5) ?
C13 C12 H12 . . 119.6 ?
C11 C12 H12 . . 119.6 ?
C14 C13 C12 . . 118.1(5) ?
C14 C13 H13 . . 121.0 ?
C12 C13 H13 . . 121.0 ?
C13 C14 C15 . . 122.8(5) ?
C13 C14 N2 . . 119.2(5) ?
C15 C14 N2 . . 118.0(5) ?
C14 C15 C16 . . 118.5(5) ?
C14 C15 H15 . . 120.7 ?
C16 C15 H15 . . 120.7 ?
C11 C16 C15 . . 120.5(5) ?
C11 C16 H16 . . 119.8 ?
C15 C16 H16 . . 119.8 ?

loop_
_geom_bond_atom_site_label_1
_geom_bond_atom_site_label_2
_geom_bond_site_symmetry_2
_geom_bond_distance
_geom_bond_publ_flag
Sn1 Cl5 . 2.3873(18) ?
Sn1 Cl6 . 2.3938(17) ?
Sn1 Cl4 . 2.4090(17) ?
Sn1 Cl1 . 2.4158(15) ?
Sn1 Cl3 . 2.4206(15) ?
Sn1 Cl2 . 2.4346(15) ?
N1 C6 . 1.486(7) ?
N1 H1A . 0.89 ?
N1 H1B . 0.89 ?
N1 H1C . 0.89 ?
N2 C14 . 1.482(7) ?
N2 H2A . 0.89 ?
N2 H2B . 0.89 ?
N2 H2C . 0.89 ?
O1 C2 . 1.220(7) ?
O2 C10 . 1.217(7) ?
C1 C2 . 1.480(8) ?
C1 H1D . 0.96 ?
C1 H1E . 0.96 ?
C1 H1F . 0.96 ?
C2 C3 . 1.502(8) ?
C3 C4 . 1.389(8) ?
C3 C8 . 1.390(7) ?
C4 C5 . 1.373(8) ?
C4 H4 . 0.93 ?
C5 C6 . 1.378(7) ?
C5 H5 . 0.93 ?
C6 C7 . 1.360(7) ?
C7 C8 . 1.379(8) ?
C7 H7 . 0.93 ?
C8 H8 . 0.93 ?
C9 C10 . 1.471(9) ?
C9 H9A . 0.96 ?
C9 H9B . 0.96 ?
C9 H9C . 0.96 ?
C10 C11 . 1.509(7) ?
C11 C16 . 1.381(8) ?
C11 C12 . 1.390(8) ?
C12 C13 . 1.389(7) ?
C12 H12 . 0.93 ?
C13 C14 . 1.365(8) ?
C13 H13 . 0.93 ?
C14 C15 . 1.378(8) ?
C15 C16 . 1.384(8) ?
C15 H15 . 0.93 ?
C16 H16 . 0.93 ?

loop_
_geom_hbond_atom_site_label_D
_geom_hbond_atom_site_label_H
_geom_hbond_atom_site_label_A
_geom_hbond_site_symmetry_A
_geom_hbond_distance_DH
_geom_hbond_distance_HA
_geom_hbond_distance_DA
_geom_hbond_angle_DHA
N2 H2A O1 2_645 0.89 2.06 2.939(7) 170
N1 H1B O2 3_665 0.89 2.01 2.884(6) 168
N1 H1A Cl1 4_665 0.89 2.49 3.322(6) 156
N2 H2B Cl2 2_645 0.89 2.59 3.350(6) 144
N2 H2C Cl3 2_545 0.89 2.69 3.321(5) 129
N1 H1C Cl5 4_565 0.89 2.55 3.367(5) 153
N2 H2C Cl6 2_545 0.89 2.64 3.442(5) 151
